data_1547729
loop_
_publ_author_name
'Huang, Nan'
'Zou, Liangliang'
'Peng, Yungui'

_publ_section_title
;
 Enantioselective 1,3-Dipolar Cycloaddition of Methyleneindolinones with
 \a-Diazomethylphosphonate to Access Chiral
 Spiro-phosphonylpyrazoline-oxindoles Catalyzed by Tertiary Amine Thiourea
 and 1,5-Diazabicyclo[4.3.0]non-5-ene.
;
_journal_issue 21
_journal_name_full 'Organic letters'
_journal_page_first 5806
_journal_page_last 5809
_journal_paper_doi 10.1021/acs.orglett.7b02763
_journal_volume 19
_journal_year 2017
_chemical_absolute_configuration ad
_chemical_formula_moiety 'C18 H18 N3 O4 P'
_chemical_formula_sum 'C18 H18 N3 O4 P'
_chemical_formula_weight 371.32
_chemical_name_systematic
;
 ?
;
_space_group_crystal_system monoclinic
_space_group_IT_number 4
_space_group_name_Hall 'P 2yb'
_space_group_name_H-M_alt 'P 1 21 1'
_symmetry_space_group_name_Hall 'P 2yb'
_symmetry_space_group_name_H-M 'P 1 21 1'
_atom_sites_solution_hydrogens geom
_atom_sites_solution_primary iterative
_audit_creation_date 2017-03-31
_audit_creation_method
;
Olex2 1.2
(compiled 2017.01.04 svn.r3372 for OlexSys, GUI svn.r5292)
;
_cell_angle_alpha 90
_cell_angle_beta 104.0735(19)
_cell_angle_gamma 90
_cell_formula_units_Z 2
_cell_length_a 9.49772(17)
_cell_length_b 7.06251(13)
_cell_length_c 13.2196(2)
_cell_measurement_reflns_used 5929
_cell_measurement_temperature 100
_cell_measurement_theta_max 72.9900
_cell_measurement_theta_min 4.7910
_cell_volume 860.13(3)
_computing_cell_refinement 'CrysAlisPro 1.171.38.43f (Rigaku OD, 2015)'
_computing_data_collection 'CrysAlisPro 1.171.38.43f (Rigaku OD, 2015)'
_computing_data_reduction 'CrysAlisPro 1.171.38.43f (Rigaku OD, 2015)'
_computing_molecular_graphics 'Olex2 (Dolomanov et al., 2009)'
_computing_publication_material 'Olex2 (Dolomanov et al., 2009)'
_computing_structure_refinement 'ShelXL (Sheldrick, 2015)'
_computing_structure_solution 'olex2.solve (Bourhis et al., 2015)'
_diffrn_ambient_environment air
_diffrn_ambient_temperature 100
_diffrn_detector 'CCD plate'
_diffrn_detector_area_resol_mean 8.0243
_diffrn_detector_type EosS2
_diffrn_measured_fraction_theta_full 0.983
_diffrn_measured_fraction_theta_max 1.000
_diffrn_measurement_details
;
List of Runs (angles in degrees, time in seconds):

  # Type    Start    End  Width  t~exp~   \w     \q     \k     \f   Frames
--------------------------------------------------------------------------
  1  \w    -91.00  -3.00   1.00    1.00    --  -37.03 126.00-180.00   88
  2  \w   -104.00 -20.00   1.00    1.00    --  -37.03 -57.00  30.00   84
  3  \w      1.00  76.00   1.00    1.00    --   37.03 -99.00-150.00   75
  4  \w     20.00 104.00   1.00    1.00    --   37.03  57.00 -30.00   84
  5  \w     20.00 104.00   1.00    1.00    --   37.03  57.00  30.00   84
  6  \w     24.00  91.00   1.00    1.00    --   37.03-126.00  30.00   67
  7  \w    -31.00  64.00   1.00    1.00    --   37.03 -77.00-180.00   95
  8  \w     41.00 109.00   1.00    1.00    --  110.47 -95.00 120.00   68
  9  \w     89.00 178.00   1.00    1.00    --  110.47  30.00   0.00   89
 10  \w     43.00 137.00   1.00    1.00    --  110.47 -77.00-180.00   94
 11  \w     41.00 109.00   1.00    1.00    --  110.47 -95.00 150.00   68
 12  \w     41.00 132.00   1.00    1.00    --  110.47 -30.00 150.00   91
 13  \w     84.00 178.00   1.00    1.00    --  110.47  77.00 -60.00   94
 14  \w     57.00 151.00   1.00    1.00    --  110.47 178.00 120.00   94
 15  \w   -106.00 -18.00   1.00    1.00    --  -37.03 -38.00  90.00   88
 16  \w   -105.00 -10.00   1.00    1.00    --  -37.03 -77.00 -60.00   95
 17  \w   -105.00 -10.00   1.00    1.00    --  -37.03 -77.00-150.00   95
 18  \w    -31.00  64.00   1.00    1.00    --   37.03 -77.00  60.00   95
 19  \w    -32.00  56.00   1.00    1.00    --   37.03 -38.00 -90.00   88
 20  \w    -30.00  54.00   1.00    1.00    --   37.03 -57.00  60.00   84
 21  \w     93.00 178.00   1.00    1.00    --  110.47  45.00-120.00   85
 22  \w     89.00 178.00   1.00    1.00    --  110.47  30.00 150.00   89
;
_diffrn_measurement_device 'four-circle diffractometer'
_diffrn_measurement_device_type 'SuperNova, Dual, Cu at zero, EosS2'
_diffrn_measurement_method '\w scans'
_diffrn_orient_matrix_type 'CrysAlisPro convention (1999,Acta A55,543-557)'
_diffrn_orient_matrix_UB_11 -0.1131300000
_diffrn_orient_matrix_UB_12 -0.1533568000
_diffrn_orient_matrix_UB_13 -0.0449958000
_diffrn_orient_matrix_UB_21 0.1230999000
_diffrn_orient_matrix_UB_22 -0.1414455000
_diffrn_orient_matrix_UB_23 -0.0013944000
_diffrn_orient_matrix_UB_31 -0.0005144000
_diffrn_orient_matrix_UB_32 -0.0636604000
_diffrn_orient_matrix_UB_33 0.1113832000
_diffrn_radiation_monochromator mirror
_diffrn_radiation_probe x-ray
_diffrn_radiation_type CuK\a
_diffrn_radiation_wavelength 1.54184
_diffrn_reflns_av_R_equivalents 0.0241
_diffrn_reflns_av_unetI/netI 0.0327
_diffrn_reflns_Laue_measured_fraction_full 0.983
_diffrn_reflns_Laue_measured_fraction_max 1.000
_diffrn_reflns_limit_h_max 11
_diffrn_reflns_limit_h_min -11
_diffrn_reflns_limit_k_max 8
_diffrn_reflns_limit_k_min -8
_diffrn_reflns_limit_l_max 15
_diffrn_reflns_limit_l_min -12
_diffrn_reflns_number 6718
_diffrn_reflns_point_group_measured_fraction_full 0.923
_diffrn_reflns_point_group_measured_fraction_max 0.940
_diffrn_reflns_theta_full 67.684
_diffrn_reflns_theta_max 67.053
_diffrn_reflns_theta_min 3.447
_diffrn_source 'micro-focus sealed X-ray tube'
_diffrn_source_type 'SuperNova (Cu) X-ray Source'
_exptl_absorpt_coefficient_mu 1.685
_exptl_absorpt_correction_T_max 1.00000
_exptl_absorpt_correction_T_min 0.67535
_exptl_absorpt_correction_type multi-scan
_exptl_absorpt_process_details
;
CrysAlisPro 1.171.38.43f (Rigaku Oxford Diffraction, 2015)
Empirical absorption correction using spherical harmonics,
 implemented in SCALE3 ABSPACK scaling algorithm.
;
_exptl_crystal_colour colourless
_exptl_crystal_colour_primary colourless
_exptl_crystal_density_diffrn 1.434
_exptl_crystal_description block
_exptl_crystal_F_000 388
_exptl_crystal_size_max 0.21
_exptl_crystal_size_mid 0.19
_exptl_crystal_size_min 0.12
_refine_diff_density_max 0.384
_refine_diff_density_min -0.351
_refine_diff_density_rms 0.063
_refine_ls_abs_structure_details
;
 Flack x determined using 1151 quotients [(I+)-(I-)]/[(I+)+(I-)]
 (Parsons and Flack (2004), Acta Cryst. A60, s61).
;
_refine_ls_abs_structure_Flack 0.028(9)
_refine_ls_extinction_method none
_refine_ls_goodness_of_fit_ref 0.915
_refine_ls_hydrogen_treatment constr
_refine_ls_matrix_type full
_refine_ls_number_parameters 237
_refine_ls_number_reflns 2874
_refine_ls_number_restraints 1
_refine_ls_restrained_S_all 0.914
_refine_ls_R_factor_all 0.0413
_refine_ls_R_factor_gt 0.0408
_refine_ls_shift/su_max 0.000
_refine_ls_shift/su_mean 0.000
_refine_ls_structure_factor_coef Fsqd
_refine_ls_weighting_details
;
 w=1/[\s^2^(Fo^2^)+(0.1000P)^2^]
 where P=(Fo^2^+2Fc^2^)/3
;
_refine_ls_weighting_scheme calc
_refine_ls_wR_factor_gt 0.1081
_refine_ls_wR_factor_ref 0.1091
_reflns_Friedel_coverage 0.725
_reflns_Friedel_fraction_full 0.851
_reflns_Friedel_fraction_max 0.867
_reflns_number_gt 2815
_reflns_number_total 2874
_reflns_threshold_expression 'I > 2\s(I)'
_cod_data_source_file ol7b02763_si_002.cif
_cod_data_source_block pyg-2017-3-29
_cod_depositor_comments 'Adding full bibliography for 1547729.cif.'
_cod_original_cell_volume 860.12(3)
_cod_database_code 1547729
_shelxl_version_number 2013-2
_chemical_oxdiff_formula 'C1 H1 O1 N1 P1'
_shelx_space_group_comment
;
The symmetry employed for this shelxl refinement is uniquely defined
by the following loop, which should always be used as a source of
symmetry information in preference to the above space-group names.
They are only intended as comments.
;
_reflns_odcompleteness_completeness 100.00
_reflns_odcompleteness_iscentric 1
_reflns_odcompleteness_theta 66.97
_olex2_refinement_description
;
1. Fixed Uiso
 At 1.2 times of:
  All C(H) groups, All N(H) groups
 At 1.5 times of:
  All C(H,H,H) groups
2.a Ternary CH refined with riding coordinates:
 C4(H4)
2.b Aromatic/amide H refined with riding coordinates:
 N2(H2), N3(H3), C6(H6), C7(H7), C8(H8), C9(H9), C10(H10), C14(H14), C15(H15),
 C16(H16), C17(H17)
2.c Idealised Me refined as rotating group:
 C1(H1A,H1B,H1C), C2(H2A,H2B,H2C)
;
_olex2_submission_special_instructions 'No special instructions were received'
_oxdiff_exptl_absorpt_empirical_details
;
Empirical correction (ABSPACK) includes:
- Absorption correction using spherical harmonics
- Frame scaling
;
_oxdiff_exptl_absorpt_empirical_full_max 1.427
_oxdiff_exptl_absorpt_empirical_full_min 0.601

loop_
_space_group_symop_operation_xyz
'x, y, z'
'-x, y+1/2, -z'

loop_
_atom_site_label
_atom_site_type_symbol
_atom_site_fract_x
_atom_site_fract_y
_atom_site_fract_z
_atom_site_U_iso_or_equiv
_atom_site_adp_type
_atom_site_occupancy
_atom_site_site_symmetry_order
_atom_site_calc_flag
_atom_site_refinement_flags_posn
P1 P 0.18816(7) 0.80399(10) 0.67639(5) 0.0180(2) Uani 1 1 d .
O1 O 0.1689(2) 0.8683(4) 0.78651(17) 0.0262(6) Uani 1 1 d .
O2 O 0.0430(2) 0.7125(3) 0.61441(17) 0.0246(5) Uani 1 1 d .
O3 O 0.2412(2) 0.9689(3) 0.62759(16) 0.0215(5) Uani 1 1 d .
O4 O 0.3991(2) 0.4622(4) 0.48276(16) 0.0265(6) Uani 1 1 d .
N1 N 0.2686(3) 0.4372(4) 0.68503(19) 0.0210(6) Uani 1 1 d .
N2 N 0.3861(2) 0.3215(5) 0.69477(19) 0.0207(6) Uani 1 1 d .
H2 H 0.3882 0.2008 0.7117 0.025 Uiso 1 1 calc R
N3 N 0.6444(3) 0.4245(4) 0.5470(2) 0.0218(6) Uani 1 1 d .
H3 H 0.6734 0.4490 0.4900 0.026 Uiso 1 1 calc R
C1 C 0.1072(4) 0.7417(6) 0.8508(3) 0.0394(10) Uani 1 1 d .
H1A H 0.0018 0.7349 0.8232 0.059 Uiso 1 1 calc GR
H1B H 0.1290 0.7897 0.9225 0.059 Uiso 1 1 calc GR
H1C H 0.1492 0.6151 0.8502 0.059 Uiso 1 1 calc GR
C2 C -0.0899(3) 0.8249(6) 0.5796(3) 0.0282(7) Uani 1 1 d .
H2A H -0.1660 0.7463 0.5359 0.042 Uiso 1 1 calc GR
H2B H -0.0704 0.9338 0.5391 0.042 Uiso 1 1 calc GR
H2C H -0.1222 0.8696 0.6404 0.042 Uiso 1 1 calc GR
C3 C 0.3108(3) 0.6099(5) 0.6896(2) 0.0187(7) Uani 1 1 d .
C4 C 0.4750(3) 0.6322(5) 0.7070(2) 0.0188(6) Uani 1 1 d .
H4 H 0.4999 0.7300 0.6594 0.023 Uiso 1 1 calc R
C5 C 0.5481(3) 0.6738(5) 0.8204(2) 0.0219(7) Uani 1 1 d .
C6 C 0.6718(3) 0.7874(5) 0.8445(3) 0.0240(7) Uani 1 1 d .
H6 H 0.7047 0.8484 0.7905 0.029 Uiso 1 1 calc R
C7 C 0.7467(3) 0.8109(6) 0.9482(3) 0.0304(8) Uani 1 1 d .
H7 H 0.8306 0.8891 0.9648 0.036 Uiso 1 1 calc R
C8 C 0.7001(4) 0.7213(6) 1.0273(3) 0.0316(8) Uani 1 1 d .
H8 H 0.7532 0.7349 1.0978 0.038 Uiso 1 1 calc R
C9 C 0.5764(4) 0.6125(6) 1.0032(3) 0.0299(8) Uani 1 1 d .
H9 H 0.5431 0.5528 1.0574 0.036 Uiso 1 1 calc R
C10 C 0.5000(3) 0.5890(5) 0.9006(2) 0.0239(7) Uani 1 1 d .
H10 H 0.4141 0.5145 0.8850 0.029 Uiso 1 1 calc R
C11 C 0.5079(3) 0.4261(5) 0.6731(2) 0.0198(7) Uani 1 1 d .
C12 C 0.5053(3) 0.4380(5) 0.5544(2) 0.0203(7) Uani 1 1 d .
C13 C 0.7368(3) 0.3662(5) 0.6420(2) 0.0210(7) Uani 1 1 d .
C14 C 0.8818(3) 0.3195(5) 0.6604(3) 0.0246(7) Uani 1 1 d .
H14 H 0.9331 0.3293 0.6072 0.030 Uiso 1 1 calc R
C15 C 0.9499(3) 0.2574(5) 0.7601(3) 0.0276(8) Uani 1 1 d .
H15 H 1.0497 0.2238 0.7751 0.033 Uiso 1 1 calc R
C16 C 0.8759(3) 0.2433(5) 0.8381(3) 0.0278(8) Uani 1 1 d .
H16 H 0.9251 0.2003 0.9055 0.033 Uiso 1 1 calc R
C17 C 0.7280(3) 0.2926(5) 0.8177(2) 0.0239(7) Uani 1 1 d .
H17 H 0.6764 0.2826 0.8706 0.029 Uiso 1 1 calc R
C18 C 0.6598(3) 0.3556(5) 0.7195(2) 0.0195(7) Uani 1 1 d .

loop_
_atom_site_aniso_label
_atom_site_aniso_U_11
_atom_site_aniso_U_22
_atom_site_aniso_U_33
_atom_site_aniso_U_23
_atom_site_aniso_U_13
_atom_site_aniso_U_12
P1 0.0171(4) 0.0187(4) 0.0189(4) -0.0003(3) 0.0054(3) 0.0003(3)
O1 0.0291(11) 0.0282(14) 0.0244(11) 0.0013(10) 0.0121(9) 0.0057(10)
O2 0.0162(10) 0.0227(12) 0.0329(12) 0.0017(11) 0.0018(9) 0.0027(9)
O3 0.0222(11) 0.0197(13) 0.0242(10) -0.0004(9) 0.0083(9) -0.0015(9)
O4 0.0227(11) 0.0328(15) 0.0220(11) -0.0020(10) 0.0018(9) 0.0012(10)
N1 0.0195(12) 0.0230(14) 0.0207(12) -0.0005(11) 0.0050(10) 0.0001(11)
N2 0.0194(11) 0.0192(14) 0.0256(12) -0.0011(12) 0.0094(10) -0.0002(11)
N3 0.0218(13) 0.0240(15) 0.0213(12) -0.0010(12) 0.0084(10) -0.0006(12)
C1 0.046(2) 0.043(2) 0.0367(19) 0.0128(18) 0.0237(17) 0.0081(19)
C2 0.0171(13) 0.0309(19) 0.0348(17) 0.0019(17) 0.0030(12) 0.0045(15)
C3 0.0176(15) 0.0208(17) 0.0177(14) -0.0010(12) 0.0046(12) 0.0018(12)
C4 0.0172(14) 0.0204(16) 0.0198(14) -0.0002(13) 0.0065(11) 0.0013(12)
C5 0.0228(14) 0.0200(17) 0.0227(15) -0.0031(13) 0.0052(12) 0.0037(14)
C6 0.0186(13) 0.0233(17) 0.0302(15) -0.0020(15) 0.0060(12) 0.0003(14)
C7 0.0229(14) 0.0305(19) 0.0348(17) -0.0112(18) 0.0013(13) -0.0021(16)
C8 0.0303(17) 0.036(2) 0.0246(16) -0.0065(16) -0.0006(14) 0.0081(16)
C9 0.0351(18) 0.030(2) 0.0248(16) 0.0012(15) 0.0081(14) 0.0066(16)
C10 0.0232(15) 0.0246(18) 0.0248(15) -0.0014(14) 0.0076(13) 0.0020(14)
C11 0.0180(14) 0.0198(17) 0.0213(14) -0.0025(13) 0.0042(11) -0.0025(13)
C12 0.0238(15) 0.0154(15) 0.0225(15) -0.0025(13) 0.0073(12) -0.0017(13)
C13 0.0232(14) 0.0172(17) 0.0225(14) -0.0022(12) 0.0053(11) -0.0012(13)
C14 0.0238(14) 0.0221(16) 0.0302(15) -0.0026(16) 0.0110(12) -0.0021(15)
C15 0.0189(13) 0.0248(19) 0.0376(17) -0.0022(15) 0.0036(13) 0.0033(13)
C16 0.0257(16) 0.0262(18) 0.0287(16) 0.0016(15) 0.0015(13) 0.0027(14)
C17 0.0232(14) 0.0217(17) 0.0265(15) -0.0014(15) 0.0053(12) 0.0019(15)
C18 0.0199(14) 0.0161(16) 0.0226(14) -0.0028(12) 0.0051(11) -0.0002(11)

loop_
_atom_type_symbol
_atom_type_description
_atom_type_scat_dispersion_real
_atom_type_scat_dispersion_imag
_atom_type_scat_source
C C 0.0181 0.0091 'International Tables Vol C Tables 4.2.6.8 and 6.1.1.4'
H H 0.0000 0.0000 'International Tables Vol C Tables 4.2.6.8 and 6.1.1.4'
N N 0.0311 0.0180 'International Tables Vol C Tables 4.2.6.8 and 6.1.1.4'
O O 0.0492 0.0322 'International Tables Vol C Tables 4.2.6.8 and 6.1.1.4'
P P 0.2955 0.4335 'International Tables Vol C Tables 4.2.6.8 and 6.1.1.4'

loop_
_geom_angle_atom_site_label_1
_geom_angle_atom_site_label_2
_geom_angle_atom_site_label_3
_geom_angle
O1 P1 C3 110.56(13)
O2 P1 O1 108.51(12)
O2 P1 C3 101.88(14)
O3 P1 O1 107.71(13)
O3 P1 O2 116.60(13)
O3 P1 C3 111.46(14)
C1 O1 P1 121.2(2)
C2 O2 P1 121.5(2)
C3 N1 N2 109.1(3)
N1 N2 C11 110.4(3)
C12 N3 C13 111.4(3)
N1 C3 P1 122.7(2)
N1 C3 C4 113.6(3)
C4 C3 P1 123.7(2)
C3 C4 C11 97.3(2)
C5 C4 C3 111.9(2)
C5 C4 C11 112.6(3)
C6 C5 C4 119.6(3)
C10 C5 C4 120.9(3)
C10 C5 C6 119.3(3)
C7 C6 C5 119.6(3)
C8 C7 C6 120.6(3)
C9 C8 C7 119.5(3)
C8 C9 C10 120.6(3)
C9 C10 C5 120.3(3)
N2 C11 C4 101.0(2)
N2 C11 C12 113.8(2)
N2 C11 C18 118.6(3)
C12 C11 C4 106.2(3)
C18 C11 C4 115.2(2)
C18 C11 C12 101.9(2)
O4 C12 N3 126.4(3)
O4 C12 C11 126.6(3)
N3 C12 C11 106.9(2)
C14 C13 N3 127.4(3)
C14 C13 C18 122.4(3)
C18 C13 N3 110.2(3)
C13 C14 C15 117.2(3)
C16 C15 C14 121.7(3)
C15 C16 C17 120.2(3)
C18 C17 C16 118.7(3)
C13 C18 C11 107.6(3)
C17 C18 C11 132.5(3)
C17 C18 C13 119.9(3)

loop_
_geom_bond_atom_site_label_1
_geom_bond_atom_site_label_2
_geom_bond_distance
P1 O1 1.578(2)
P1 O2 1.562(2)
P1 O3 1.478(2)
P1 C3 1.779(3)
O1 C1 1.452(4)
O2 C2 1.468(4)
O4 C12 1.216(4)
N1 N2 1.364(4)
N1 C3 1.281(4)
N2 C11 1.459(4)
N3 C12 1.352(4)
N3 C13 1.407(4)
C3 C4 1.529(4)
C4 C5 1.521(4)
C4 C11 1.577(5)
C5 C6 1.393(5)
C5 C10 1.388(5)
C6 C7 1.393(4)
C7 C8 1.384(5)
C8 C9 1.375(5)
C9 C10 1.383(5)
C11 C12 1.565(4)
C11 C18 1.508(4)
C13 C14 1.380(4)
C13 C18 1.398(4)
C14 C15 1.390(5)
C15 C16 1.385(5)
C16 C17 1.408(4)
C17 C18 1.376(4)
